data_4314982
loop_
_publ_author_name
'Shigehisa Akine'
'Satoko Kagiyama'
'Tatsuya Nabeshima'

_publ_contact_author_address
;
Tsukuba, Ibaraki 305-8571, Japan
;
_publ_contact_author_email akine@chem.tsukuba.ac.jp
_publ_contact_author_fax +81-29-853-4527
_publ_contact_author_name 'Shigehisa Akine'
_publ_contact_author_phone +81-29-853-4527
_publ_section_title
;
 Modulation of Multimetal Complexation Behavior of Tetraoxime Ligand by
 Covalent Transformation of Olefinic Functionalities
;
_journal_name_full 'Inorganic Chemistry'
_journal_page_first 2141
_journal_page_last 2152
_journal_paper_doi 10.1021/ic9019926
_journal_volume 49
_journal_year 2010
_chemical_formula_moiety C38.25H44LaN4O18.25Zn2
_chemical_formula_sum 'C38.25 H44 La N4 O18.25 Zn2'
_chemical_formula_weight 1121.42
_chemical_name_common LZn2La(OAc)3(MeOH)2.25
_chemical_name_systematic
; 
 ? 
;
_space_group_IT_number 2
_symmetry_cell_setting triclinic
_symmetry_space_group_name_Hall '-P 1'
_symmetry_space_group_name_H-M 'P -1'
_atom_sites_solution_hydrogens geom
_atom_sites_solution_primary direct
_atom_sites_solution_secondary difmap
_audit_creation_method SHELXL-97
_cell_angle_alpha 109.182(17)
_cell_angle_beta 94.939(17)
_cell_angle_gamma 91.653(16)
_cell_formula_units_Z 2
_cell_length_a 12.515(5)
_cell_length_b 13.342(6)
_cell_length_c 13.551(6)
_cell_measurement_reflns_used 20280
_cell_measurement_temperature 120
_cell_measurement_theta_max 27.00
_cell_measurement_theta_min 3.07
_cell_volume 2125.2(16)
_computing_cell_refinement 'Rapid AUTO (Rigaku Corp.)'
_computing_data_collection 'Rapid AUTO (Rigaku Corp.)'
_computing_data_reduction 'Rapid AUTO (Rigaku Corp.)'
_computing_molecular_graphics ORTEP-3
_computing_publication_material ORTEP-3
_computing_structure_refinement 'SHELXL-97 (Sheldrick, 1997)'
_computing_structure_solution 'DIRDIF99 (Beurskens et al., 1999)'
_diffrn_ambient_temperature 120
_diffrn_measured_fraction_theta_full 0.996
_diffrn_measured_fraction_theta_max 0.996
_diffrn_measurement_device_type 'Rigaku R-AXIS Rapid'
_diffrn_measurement_method IP
_diffrn_radiation_monochromator graphite
_diffrn_radiation_source 'fine-focus sealed tube'
_diffrn_radiation_type MoK\a
_diffrn_radiation_wavelength 0.71069
_diffrn_reflns_av_R_equivalents 0.0517
_diffrn_reflns_av_sigmaI/netI 0.0659
_diffrn_reflns_limit_h_max 13
_diffrn_reflns_limit_h_min -15
_diffrn_reflns_limit_k_max 17
_diffrn_reflns_limit_k_min -17
_diffrn_reflns_limit_l_max 17
_diffrn_reflns_limit_l_min -17
_diffrn_reflns_number 20280
_diffrn_reflns_theta_full 27.00
_diffrn_reflns_theta_max 27.00
_diffrn_reflns_theta_min 3.07
_diffrn_standards_decay_% 0
_diffrn_standards_interval_count 0
_diffrn_standards_interval_time 0
_diffrn_standards_number 0
_exptl_absorpt_coefficient_mu 2.189
_exptl_absorpt_correction_T_max 0.7349
_exptl_absorpt_correction_T_min 0.4747
_exptl_absorpt_correction_type multi-scan
_exptl_absorpt_process_details 'Rapid AUTO (Rigaku Corp.)'
_exptl_crystal_colour yellow
_exptl_crystal_density_diffrn 1.752
_exptl_crystal_density_method 'not measured'
_exptl_crystal_description prismatic
_exptl_crystal_F_000 1129
_exptl_crystal_size_max 0.40
_exptl_crystal_size_mid 0.20
_exptl_crystal_size_min 0.15
_refine_diff_density_max 1.443
_refine_diff_density_min -0.797
_refine_diff_density_rms 0.127
_refine_ls_extinction_method none
_refine_ls_goodness_of_fit_ref 1.055
_refine_ls_hydrogen_treatment mixed
_refine_ls_matrix_type full
_refine_ls_number_parameters 604
_refine_ls_number_reflns 9223
_refine_ls_number_restraints 2
_refine_ls_restrained_S_all 1.055
_refine_ls_R_factor_all 0.0422
_refine_ls_R_factor_gt 0.0341
_refine_ls_shift/su_max 0.001
_refine_ls_shift/su_mean 0.000
_refine_ls_structure_factor_coef Fsqd
_refine_ls_weighting_details 'calc w=1/[\s^2^(Fo^2^)+(0.0386P)^2^+0.3637P] where P=(Fo^2^+2Fc^2^)/3'
_refine_ls_weighting_scheme calc
_refine_ls_wR_factor_gt 0.0837
_refine_ls_wR_factor_ref 0.0868
_reflns_number_gt 8037
_reflns_number_total 9223
_reflns_threshold_expression >2sigma(I)
_cod_data_source_file ic9019926_si_001_18.cif
_cod_data_source_block cis-LZn2La
_cod_original_cell_volume 2125.3(16)
_cod_database_code 4314982

loop_
_symmetry_equiv_pos_as_xyz
'x, y, z'
'-x, -y, -z'

loop_
_atom_site_label
_atom_site_type_symbol
_atom_site_fract_x
_atom_site_fract_y
_atom_site_fract_z
_atom_site_U_iso_or_equiv
_atom_site_adp_type
_atom_site_occupancy
_atom_site_symmetry_multiplicity
_atom_site_calc_flag
_atom_site_refinement_flags
_atom_site_disorder_assembly
_atom_site_disorder_group
La1 La 0.265706(12) 0.188492(12) 0.354815(11) 0.01670(6) Uani 1 1 d . . .
Zn1 Zn 0.44923(2) 0.26945(3) 0.58451(2) 0.01734(8) Uani 1 1 d . A .
Zn2 Zn 0.27762(3) 0.23141(3) 0.11291(2) 0.02035(9) Uani 1 1 d . A .
C1 C 0.4130(2) 0.0181(2) 0.5957(2) 0.0188(6) Uani 1 1 d . . .
C2 C 0.3519(2) 0.0433(2) 0.5146(2) 0.0173(5) Uani 1 1 d . . .
C3 C 0.2676(2) -0.0309(2) 0.4556(2) 0.0191(6) Uani 1 1 d . A .
C4 C 0.2432(2) -0.1231(2) 0.4753(2) 0.0208(6) Uani 1 1 d . . .
H1 H 0.1855 -0.1707 0.4348 0.025 Uiso 1 1 calc R A .
C5 C 0.3040(2) -0.1464(2) 0.5556(2) 0.0229(6) Uani 1 1 d . . .
H2 H 0.2875 -0.2098 0.5700 0.027 Uiso 1 1 calc R . .
C6 C 0.3876(2) -0.0778(2) 0.6135(2) 0.0211(6) Uani 1 1 d . . .
H3 H 0.4294 -0.0952 0.6668 0.025 Uiso 1 1 calc R A .
O1 O 0.37359(15) 0.12616(15) 0.48751(14) 0.0184(4) Uani 1 1 d . A .
O2 O 0.21535(15) -0.00015(15) 0.37637(15) 0.0206(4) Uani 1 1 d . A .
C7 C 0.5056(2) 0.0833(2) 0.6567(2) 0.0194(6) Uani 1 1 d . . .
H4 H 0.5539 0.0521 0.6945 0.023 Uiso 1 1 calc R A .
N1 N 0.52744(19) 0.17990(19) 0.66378(17) 0.0201(5) Uani 1 1 d . A .
O3 O 0.63083(16) 0.21690(16) 0.72036(15) 0.0231(4) Uani 1 1 d . . .
C8 C 0.6231(2) 0.3043(2) 0.8161(2) 0.0246(6) Uani 1 1 d . . .
H5 H 0.6963 0.3265 0.8523 0.030 Uiso 1 1 calc R . .
H6 H 0.5812 0.2784 0.8625 0.030 Uiso 1 1 calc R . .
C9 C 0.5724(2) 0.3998(2) 0.8027(2) 0.0239(6) Uani 1 1 d . . .
H7 H 0.4955 0.3812 0.7770 0.029 Uiso 1 1 calc R A .
H8 H 0.5765 0.4568 0.8719 0.029 Uiso 1 1 calc R . .
O4 O 0.62300(17) 0.43843(17) 0.73113(15) 0.0266(5) Uani 1 1 d . . .
N2 N 0.57364(19) 0.39111(19) 0.62733(18) 0.0214(5) Uani 1 1 d . . .
C10 C 0.6173(2) 0.4318(2) 0.5658(2) 0.0222(6) Uani 1 1 d . . .
H9 H 0.6753 0.4834 0.5956 0.027 Uiso 1 1 calc R . .
C11 C 0.5851(2) 0.4050(2) 0.4546(2) 0.0219(6) Uani 1 1 d . . .
C12 C 0.4907(2) 0.3449(2) 0.4041(2) 0.0199(6) Uani 1 1 d . A .
C13 C 0.4587(2) 0.3285(2) 0.2967(2) 0.0200(6) Uani 1 1 d . . .
C14 C 0.5273(2) 0.3670(2) 0.2393(2) 0.0225(6) Uani 1 1 d . . .
C15 C 0.6235(3) 0.4261(3) 0.2905(2) 0.0292(7) Uani 1 1 d . . .
H10 H 0.6701 0.4518 0.2512 0.035 Uiso 1 1 calc R A .
C16 C 0.6509(3) 0.4469(3) 0.3957(2) 0.0283(7) Uani 1 1 d . . .
H11 H 0.7142 0.4897 0.4293 0.034 Uiso 1 1 calc R . .
O5 O 0.42392(15) 0.30157(16) 0.45242(14) 0.0213(4) Uani 1 1 d . A .
O6 O 0.36419(17) 0.27726(17) 0.25762(15) 0.0246(5) Uani 1 1 d . A .
C17 C 0.5027(2) 0.3530(2) 0.1291(2) 0.0240(6) Uani 1 1 d . . .
H12 H 0.5570 0.3778 0.0963 0.029 Uiso 1 1 calc R A .
N3 N 0.4156(2) 0.3108(2) 0.07038(18) 0.0259(6) Uani 1 1 d . A .
O7 O 0.42650(19) 0.3172(2) -0.03080(17) 0.0386(6) Uani 1 1 d . . .
C18 C 0.3263(3) 0.2905(3) -0.0946(3) 0.0335(8) Uani 1 1 d . . .
H13 H 0.3302 0.3155 -0.1554 0.040 Uiso 1 1 calc R . .
H14 H 0.2694 0.3284 -0.0533 0.040 Uiso 1 1 calc R . .
C19 C 0.2954(3) 0.1736(3) -0.1343(2) 0.0320(7) Uani 1 1 d . . .
H15 H 0.3129 0.1427 -0.2077 0.038 Uiso 1 1 calc R A .
H16 H 0.3374 0.1384 -0.0912 0.038 Uiso 1 1 calc R . .
O8 O 0.18359(18) 0.15395(19) -0.13013(16) 0.0324(5) Uani 1 1 d . . .
N4 N 0.1620(2) 0.1685(2) -0.02516(18) 0.0231(5) Uani 1 1 d . . .
C20 C 0.0627(2) 0.1420(3) -0.0260(2) 0.0254(6) Uani 1 1 d . . .
H17 H 0.0207 0.1236 -0.0919 0.031 Uiso 1 1 calc R . .
C21 C 0.0070(2) 0.1367(2) 0.0614(2) 0.0226(6) Uani 1 1 d . . .
C22 C 0.0615(2) 0.1423(2) 0.1590(2) 0.0191(6) Uani 1 1 d . A .
C23 C -0.0022(2) 0.1253(2) 0.2339(2) 0.0208(6) Uani 1 1 d . . .
C24 C -0.1112(2) 0.1043(3) 0.2157(2) 0.0260(6) Uani 1 1 d . . .
H18 H -0.1508 0.0934 0.2684 0.031 Uiso 1 1 calc R . .
C25 C -0.1637(2) 0.0993(3) 0.1183(2) 0.0294(7) Uani 1 1 d . . .
H19 H -0.2394 0.0858 0.1046 0.035 Uiso 1 1 calc R A .
C26 C -0.1046(2) 0.1141(3) 0.0434(2) 0.0274(7) Uani 1 1 d . . .
H20 H -0.1403 0.1088 -0.0230 0.033 Uiso 1 1 calc R . .
O9 O 0.16637(15) 0.15787(17) 0.18086(15) 0.0228(4) Uani 1 1 d . A .
O10 O 0.05864(15) 0.13019(17) 0.32727(15) 0.0220(4) Uani 1 1 d . . .
C27 C 0.0040(2) 0.0992(3) 0.4027(2) 0.0262(7) Uani 1 1 d . . .
H21 H -0.0623 0.1382 0.4157 0.031 Uiso 1 1 calc R A .
H22 H 0.0507 0.1197 0.4699 0.031 Uiso 1 1 calc R . .
C28 C -0.0251(2) -0.0179(3) 0.3672(2) 0.0290(7) Uani 1 1 d . . .
H23 H -0.0945 -0.0392 0.3793 0.035 Uiso 1 1 calc R . .
C29 C 0.0368(3) -0.0940(3) 0.3208(2) 0.0287(7) Uani 1 1 d . . .
H24 H 0.0075 -0.1650 0.3027 0.034 Uiso 1 1 calc R A .
C30 C 0.1492(2) -0.0802(2) 0.2934(2) 0.0247(6) Uani 1 1 d . A .
H25 H 0.1834 -0.1490 0.2780 0.030 Uiso 1 1 calc R . .
H26 H 0.1455 -0.0603 0.2290 0.030 Uiso 1 1 calc R . .
O11 O 0.19954(16) 0.27075(17) 0.53195(15) 0.0263(5) Uani 1 1 d . A .
O12 O 0.32617(16) 0.31703(16) 0.66781(15) 0.0215(4) Uani 1 1 d . . .
C31 C 0.2292(2) 0.3086(2) 0.6276(2) 0.0217(6) Uani 1 1 d . A .
C32 C 0.1463(3) 0.3457(3) 0.7030(3) 0.0367(8) Uani 1 1 d . . .
H27 H 0.0769 0.3467 0.6638 0.055 Uiso 1 1 calc R A .
H28 H 0.1680 0.4175 0.7510 0.055 Uiso 1 1 calc R . .
H29 H 0.1396 0.2973 0.7433 0.055 Uiso 1 1 calc R . .
O13 O 0.35297(16) 0.04914(17) 0.21947(15) 0.0239(4) Uani 1 1 d . A .
O14 O 0.35352(16) 0.08813(16) 0.07054(15) 0.0230(4) Uani 1 1 d . . .
C33 C 0.3712(2) 0.0288(2) 0.1248(2) 0.0207(6) Uani 1 1 d . A .
C34 C 0.4166(3) -0.0767(3) 0.0714(2) 0.0311(7) Uani 1 1 d . . .
H30 H 0.3592 -0.1332 0.0524 0.047 Uiso 1 1 calc R A .
H31 H 0.4728 -0.0907 0.1193 0.047 Uiso 1 1 calc R . .
H32 H 0.4472 -0.0747 0.0078 0.047 Uiso 1 1 calc R . .
O15 O 0.18864(17) 0.36682(17) 0.17219(16) 0.0271(5) Uani 1 1 d D . .
O16 O 0.2016(4) 0.4612(3) 0.0631(3) 0.0499(10) Uani 0.75 1 d P A 1
C35 C 0.1717(3) 0.4499(4) 0.1429(4) 0.0317(10) Uani 0.75 1 d P A 1
C36 C 0.1118(5) 0.5385(4) 0.2136(5) 0.0523(14) Uani 0.75 1 d P A 1
H33 H 0.0947 0.5903 0.1784 0.078 Uiso 0.75 1 calc PR A 1
H34 H 0.1568 0.5738 0.2796 0.078 Uiso 0.75 1 calc PR A 1
H35 H 0.0450 0.5085 0.2286 0.078 Uiso 0.75 1 calc PR A 1
O17 O 0.1810(14) 0.3490(13) 0.3369(12) 0.023(4) Uiso 0.25 1 d P A 2
C37 C 0.1645(9) 0.3943(9) 0.2674(9) 0.020(2) Uiso 0.25 1 d P A 2
C38 C 0.1124(11) 0.4976(11) 0.2974(11) 0.033(3) Uiso 0.25 1 d P A 2
H36 H 0.1037 0.5222 0.2367 0.049 Uiso 0.25 1 calc PR A 2
H37 H 0.1575 0.5504 0.3548 0.049 Uiso 0.25 1 calc PR A 2
H38 H 0.0418 0.4882 0.3204 0.049 Uiso 0.25 1 calc PR A 2
O18 O 0.1694(4) 0.3631(4) 0.3633(4) 0.0266(10) Uani 0.75 1 d PD A 1
H39 H 0.187(4) 0.365(5) 0.306(2) 0.040 Uiso 0.75 1 d PD B 1
C39 C 0.0688(5) 0.3985(5) 0.4011(4) 0.0534(14) Uani 0.75 1 d P A 1
H40 H 0.0097 0.3590 0.3495 0.080 Uiso 0.75 1 calc PR A 1
H41 H 0.0654 0.4746 0.4118 0.080 Uiso 0.75 1 calc PR A 1
H42 H 0.0624 0.3862 0.4678 0.080 Uiso 0.75 1 calc PR A 1
O19 O 0.1524(17) 0.4928(17) 0.0586(16) 0.097(7) Uiso 0.25 1 d P C -2
H43 H 0.1700 0.4566 0.0971 0.145 Uiso 0.25 1 calc PR C -2
O20 O -0.0211(16) 0.3552(15) 0.4560(15) 0.104(6) Uiso 0.25 1 d P D 2
H44 H 0.0408 0.3505 0.4359 0.156 Uiso 0.25 1 calc PR D 2
O21 O 0.2610(3) 0.5616(2) -0.0686(3) 0.0580(8) Uani 1 1 d . . .
H45 H 0.2377 0.5269 -0.0325 0.087 Uiso 1 1 calc R . .
C40 C 0.1929(5) 0.6428(4) -0.0684(4) 0.0725(16) Uani 1 1 d . . .
H46 H 0.1190 0.6126 -0.0911 0.109 Uiso 1 1 calc R . .
H47 H 0.2155 0.6784 -0.1166 0.109 Uiso 1 1 calc R . .
H48 H 0.1963 0.6945 0.0027 0.109 Uiso 1 1 calc R . .
C41 C -0.0835(17) 0.3739(18) 0.3907(17) 0.073(6) Uiso 0.25 1 d P D 2
H49 H -0.0869 0.3149 0.3241 0.109 Uiso 0.25 1 calc PR D 2
H50 H -0.0586 0.4397 0.3802 0.109 Uiso 0.25 1 calc PR D 2
H51 H -0.1551 0.3822 0.4154 0.109 Uiso 0.25 1 calc PR D 2
C42 C 0.0567(19) 0.455(2) 0.005(2) 0.089(7) Uiso 0.25 1 d P C -2
H52 H 0.0606 0.3804 -0.0374 0.133 Uiso 0.25 1 calc PR C -2
H53 H 0.0368 0.4964 -0.0409 0.133 Uiso 0.25 1 calc PR C -2
H54 H 0.0024 0.4611 0.0545 0.133 Uiso 0.25 1 calc PR C -2

loop_
_atom_site_aniso_label
_atom_site_aniso_U_11
_atom_site_aniso_U_22
_atom_site_aniso_U_33
_atom_site_aniso_U_23
_atom_site_aniso_U_13
_atom_site_aniso_U_12
La1 0.01748(9) 0.02198(10) 0.01311(8) 0.00990(6) -0.00033(6) -0.00169(7)
Zn1 0.01927(16) 0.02122(17) 0.01337(15) 0.00889(12) -0.00015(12) -0.00113(13)
Zn2 0.02258(17) 0.02700(18) 0.01355(15) 0.00967(13) 0.00221(13) -0.00133(15)
C1 0.0233(14) 0.0215(14) 0.0134(12) 0.0076(10) 0.0030(11) 0.0040(12)
C2 0.0185(13) 0.0212(13) 0.0124(11) 0.0054(10) 0.0026(10) 0.0020(11)
C3 0.0206(13) 0.0239(14) 0.0161(12) 0.0106(11) 0.0029(11) 0.0020(12)
C4 0.0193(13) 0.0227(14) 0.0216(13) 0.0083(11) 0.0050(11) 0.0002(12)
C5 0.0269(15) 0.0212(14) 0.0261(14) 0.0142(12) 0.0061(12) 0.0030(13)
C6 0.0233(14) 0.0255(15) 0.0185(13) 0.0127(11) 0.0018(11) 0.0042(12)
O1 0.0195(9) 0.0217(10) 0.0167(9) 0.0110(8) -0.0006(8) -0.0010(8)
O2 0.0216(10) 0.0235(10) 0.0172(9) 0.0097(8) -0.0051(8) -0.0049(9)
C7 0.0226(14) 0.0248(14) 0.0124(12) 0.0080(11) 0.0025(11) 0.0043(12)
N1 0.0192(11) 0.0254(12) 0.0150(11) 0.0069(9) -0.0026(9) 0.0006(10)
O3 0.0212(10) 0.0275(11) 0.0182(9) 0.0055(8) -0.0028(8) 0.0008(9)
C8 0.0288(15) 0.0271(15) 0.0183(13) 0.0089(12) -0.0008(12) -0.0005(13)
C9 0.0269(15) 0.0281(15) 0.0158(13) 0.0068(11) 0.0005(12) -0.0015(13)
O4 0.0336(11) 0.0304(11) 0.0155(9) 0.0098(8) -0.0049(9) -0.0071(10)
N2 0.0260(12) 0.0236(12) 0.0143(11) 0.0079(9) -0.0042(10) -0.0032(11)
C10 0.0226(14) 0.0223(14) 0.0211(14) 0.0081(11) -0.0022(12) -0.0037(12)
C11 0.0272(15) 0.0213(14) 0.0189(13) 0.0091(11) 0.0020(12) -0.0032(13)
C12 0.0240(14) 0.0196(13) 0.0184(13) 0.0091(11) 0.0047(11) 0.0007(12)
C13 0.0231(14) 0.0188(13) 0.0193(13) 0.0083(11) 0.0027(11) -0.0026(12)
C14 0.0306(15) 0.0218(14) 0.0165(13) 0.0083(11) 0.0042(12) -0.0017(13)
C15 0.0338(16) 0.0334(17) 0.0235(15) 0.0131(13) 0.0086(13) -0.0079(15)
C16 0.0313(16) 0.0295(16) 0.0242(15) 0.0105(12) 0.0009(13) -0.0089(14)
O5 0.0218(10) 0.0305(11) 0.0152(9) 0.0141(8) -0.0015(8) -0.0070(9)
O6 0.0294(11) 0.0295(11) 0.0159(9) 0.0108(8) -0.0017(9) -0.0090(9)
C17 0.0302(16) 0.0250(14) 0.0201(14) 0.0110(11) 0.0074(12) -0.0019(13)
N3 0.0365(14) 0.0319(14) 0.0152(11) 0.0145(10) 0.0074(11) 0.0023(12)
O7 0.0347(12) 0.0687(17) 0.0204(11) 0.0269(11) 0.0026(10) -0.0080(12)
C18 0.0325(17) 0.052(2) 0.0233(15) 0.0231(15) -0.0004(14) -0.0052(16)
C19 0.0315(16) 0.049(2) 0.0175(14) 0.0131(14) 0.0062(13) 0.0024(16)
O8 0.0366(12) 0.0475(14) 0.0145(10) 0.0136(9) 0.0001(9) -0.0066(11)
N4 0.0314(13) 0.0266(13) 0.0147(11) 0.0110(10) 0.0034(10) 0.0029(11)
C20 0.0302(16) 0.0324(16) 0.0159(13) 0.0119(12) -0.0018(12) 0.0045(14)
C21 0.0268(15) 0.0235(14) 0.0185(13) 0.0097(11) -0.0023(12) 0.0002(13)
C22 0.0212(13) 0.0186(13) 0.0181(13) 0.0073(11) 0.0000(11) 0.0016(12)
C23 0.0223(14) 0.0240(14) 0.0180(13) 0.0105(11) -0.0011(11) -0.0017(12)
C24 0.0220(14) 0.0353(17) 0.0241(14) 0.0153(13) 0.0005(12) -0.0019(13)
C25 0.0214(14) 0.0392(18) 0.0313(16) 0.0178(14) -0.0012(13) 0.0020(14)
C26 0.0267(15) 0.0344(17) 0.0218(14) 0.0128(13) -0.0068(12) 0.0023(14)
O9 0.0196(9) 0.0350(12) 0.0167(9) 0.0139(8) -0.0020(8) -0.0047(9)
O10 0.0187(9) 0.0345(11) 0.0173(9) 0.0154(8) -0.0003(8) -0.0016(9)
C27 0.0246(15) 0.0386(17) 0.0192(13) 0.0152(13) 0.0029(12) -0.0058(14)
C28 0.0213(14) 0.0437(19) 0.0285(15) 0.0239(14) -0.0052(13) -0.0110(15)
C29 0.0282(16) 0.0309(16) 0.0288(16) 0.0163(13) -0.0078(14) -0.0126(15)
C30 0.0255(15) 0.0297(15) 0.0183(13) 0.0095(12) -0.0050(12) -0.0060(13)
O11 0.0250(11) 0.0350(12) 0.0189(10) 0.0091(9) 0.0005(8) 0.0057(10)
O12 0.0223(10) 0.0268(10) 0.0167(9) 0.0093(8) 0.0017(8) -0.0016(9)
C31 0.0281(15) 0.0195(14) 0.0199(13) 0.0092(11) 0.0054(12) -0.0013(13)
C32 0.0232(15) 0.053(2) 0.0268(16) 0.0038(15) 0.0050(13) -0.0032(16)
O13 0.0271(10) 0.0316(11) 0.0182(10) 0.0140(8) 0.0049(8) 0.0072(9)
O14 0.0261(10) 0.0290(11) 0.0184(9) 0.0137(8) 0.0031(8) 0.0031(9)
C33 0.0194(13) 0.0260(14) 0.0178(13) 0.0091(11) 0.0006(11) 0.0009(12)
C34 0.0382(18) 0.0331(17) 0.0268(15) 0.0149(13) 0.0069(14) 0.0116(15)
O15 0.0294(11) 0.0308(12) 0.0244(10) 0.0131(9) 0.0054(9) 0.0001(10)
O16 0.073(3) 0.055(2) 0.039(2) 0.0342(18) 0.021(2) 0.008(2)
C35 0.028(2) 0.037(2) 0.033(2) 0.0162(19) 0.0052(18) 0.0054(19)
C36 0.054(3) 0.047(3) 0.072(4) 0.034(3) 0.033(3) 0.024(3)
O18 0.032(2) 0.028(2) 0.022(2) 0.0076(17) 0.0116(17) 0.0090(15)
C39 0.060(3) 0.064(4) 0.048(3) 0.031(3) 0.019(3) 0.019(3)
O21 0.077(2) 0.0459(17) 0.0602(19) 0.0262(14) 0.0195(16) 0.0052(16)
C40 0.118(5) 0.050(3) 0.049(3) 0.017(2) -0.008(3) 0.026(3)

loop_
_atom_type_symbol
_atom_type_description
_atom_type_scat_dispersion_real
_atom_type_scat_dispersion_imag
_atom_type_scat_source
C C 0.0033 0.0016 'International Tables Vol C Tables 4.2.6.8 and 6.1.1.4'
H H 0.0000 0.0000 'International Tables Vol C Tables 4.2.6.8 and 6.1.1.4'
La La -0.2871 2.4523 'International Tables Vol C Tables 4.2.6.8 and 6.1.1.4'
N N 0.0061 0.0033 'International Tables Vol C Tables 4.2.6.8 and 6.1.1.4'
O O 0.0106 0.0060 'International Tables Vol C Tables 4.2.6.8 and 6.1.1.4'
Zn Zn 0.2839 1.4301 'International Tables Vol C Tables 4.2.6.8 and 6.1.1.4'

loop_
_geom_angle_atom_site_label_1
_geom_angle_atom_site_label_2
_geom_angle_atom_site_label_3
_geom_angle
_geom_angle_site_symmetry_1
_geom_angle_site_symmetry_3
_geom_angle_publ_flag
O6 La1 O5 64.20(7) . . ?
O6 La1 O9 70.54(7) . . ?
O5 La1 O9 134.28(7) . . ?
O6 La1 O17 66.2(4) . . ?
O5 La1 O17 89.2(4) . . ?
O9 La1 O17 66.4(4) . . ?
O6 La1 O13 72.54(8) . . ?
O5 La1 O13 100.39(7) . . ?
O9 La1 O13 70.97(7) . . ?
O17 La1 O13 127.9(3) . . ?
O6 La1 O11 127.41(8) . . ?
O5 La1 O11 78.94(7) . . ?
O9 La1 O11 127.59(7) . . ?
O17 La1 O11 77.7(3) . . ?
O13 La1 O11 154.32(7) . . ?
O6 La1 O1 117.25(7) . . ?
O5 La1 O1 63.16(7) . . ?
O9 La1 O1 152.38(7) . . ?
O17 La1 O1 141.2(4) . . ?
O13 La1 O1 85.79(7) . . ?
O11 La1 O1 70.87(7) . . ?
O6 La1 O18 72.69(12) . . ?
O5 La1 O18 87.78(12) . . ?
O9 La1 O18 72.70(11) . . ?
O17 La1 O18 8.2(4) . . ?
O13 La1 O18 136.07(11) . . ?
O11 La1 O18 69.57(11) . . ?
O1 La1 O18 134.47(11) . . ?
O6 La1 O10 128.10(6) . . ?
O5 La1 O10 152.71(7) . . ?
O9 La1 O10 61.23(6) . . ?
O17 La1 O10 77.5(4) . . ?
O13 La1 O10 106.59(7) . . ?
O11 La1 O10 75.02(7) . . ?
O1 La1 O10 114.36(6) . . ?
O18 La1 O10 75.69(12) . . ?
O6 La1 O2 144.90(7) . . ?
O5 La1 O2 122.21(6) . . ?
O9 La1 O2 98.49(6) . . ?
O17 La1 O2 141.2(4) . . ?
O13 La1 O2 72.36(7) . . ?
O11 La1 O2 86.17(7) . . ?
O1 La1 O2 59.18(6) . . ?
O18 La1 O2 137.44(12) . . ?
O10 La1 O2 64.24(6) . . ?
O6 La1 Zn2 34.45(5) . . ?
O5 La1 Zn2 98.64(5) . . ?
O9 La1 Zn2 36.30(5) . . ?
O17 La1 Zn2 63.4(3) . . ?
O13 La1 Zn2 64.59(5) . . ?
O11 La1 Zn2 141.09(5) . . ?
O1 La1 Zn2 142.57(5) . . ?
O18 La1 Zn2 71.53(10) . . ?
O10 La1 Zn2 96.51(4) . . ?
O2 La1 Zn2 124.87(4) . . ?
O6 La1 Zn1 96.15(5) . . ?
O5 La1 Zn1 32.46(5) . . ?
O9 La1 Zn1 166.67(5) . . ?
O17 La1 Zn1 108.2(4) . . ?
O13 La1 Zn1 106.40(5) . . ?
O11 La1 Zn1 59.78(5) . . ?
O1 La1 Zn1 35.22(5) . . ?
O18 La1 Zn1 103.24(10) . . ?
O10 La1 Zn1 130.86(5) . . ?
O2 La1 Zn1 92.94(4) . . ?
Zn2 La1 Zn1 130.47(2) . . ?
O5 Zn1 O12 108.27(9) . . ?
O5 Zn1 N1 147.48(9) . . ?
O12 Zn1 N1 102.08(9) . . ?
O5 Zn1 O1 80.07(8) . . ?
O12 Zn1 O1 95.66(8) . . ?
N1 Zn1 O1 85.67(9) . . ?
O5 Zn1 N2 86.05(9) . . ?
O12 Zn1 N2 110.45(9) . . ?
N1 Zn1 N2 94.23(10) . . ?
O1 Zn1 N2 153.23(9) . . ?
O5 Zn1 La1 41.77(6) . . ?
O12 Zn1 La1 88.43(6) . . ?
N1 Zn1 La1 130.11(7) . . ?
O1 Zn1 La1 44.56(5) . . ?
N2 Zn1 La1 127.69(7) . . ?
O6 Zn2 O14 89.77(8) . . ?
O6 Zn2 O15 87.03(9) . . ?
O14 Zn2 O15 170.90(8) . . ?
O6 Zn2 O9 85.39(8) . . ?
O14 Zn2 O9 87.10(9) . . ?
O15 Zn2 O9 84.16(9) . . ?
O6 Zn2 N4 168.13(9) . . ?
O14 Zn2 N4 90.04(9) . . ?
O15 Zn2 N4 91.35(9) . . ?
O9 Zn2 N4 82.74(9) . . ?
O6 Zn2 N3 83.41(9) . . ?
O14 Zn2 N3 90.20(10) . . ?
O15 Zn2 N3 97.88(10) . . ?
O9 Zn2 N3 168.49(8) . . ?
N4 Zn2 N3 108.46(10) . . ?
O6 Zn2 La1 41.99(6) . . ?
O14 Zn2 La1 84.12(6) . . ?
O15 Zn2 La1 87.81(6) . . ?
O9 Zn2 La1 43.67(5) . . ?
N4 Zn2 La1 126.22(7) . . ?
N3 Zn2 La1 124.91(6) . . ?
C6 C1 C2 119.3(2) . . ?
C6 C1 C7 117.9(2) . . ?
C2 C1 C7 122.6(3) . . ?
O1 C2 C3 118.8(2) . . ?
O1 C2 C1 123.9(2) . . ?
C3 C2 C1 117.2(3) . . ?
C4 C3 O2 125.0(2) . . ?
C4 C3 C2 122.5(3) . . ?
O2 C3 C2 112.5(2) . . ?
C3 C4 C5 119.4(3) . . ?
C3 C4 H1 120.3 . . ?
C5 C4 H1 120.3 . . ?
C6 C5 C4 120.0(3) . . ?
C6 C5 H2 120.0 . . ?
C4 C5 H2 120.0 . . ?
C5 C6 C1 121.5(3) . . ?
C5 C6 H3 119.2 . . ?
C1 C6 H3 119.2 . . ?
C2 O1 Zn1 126.16(16) . . ?
C2 O1 La1 127.50(16) . . ?
Zn1 O1 La1 100.22(8) . . ?
C3 O2 C30 117.7(2) . . ?
C3 O2 La1 121.30(15) . . ?
C30 O2 La1 119.84(16) . . ?
N1 C7 C1 125.0(3) . . ?
N1 C7 H4 117.5 . . ?
C1 C7 H4 117.5 . . ?
C7 N1 O3 110.5(2) . . ?
C7 N1 Zn1 128.49(19) . . ?
O3 N1 Zn1 119.88(17) . . ?
N1 O3 C8 111.6(2) . . ?
O3 C8 C9 115.6(2) . . ?
O3 C8 H5 108.4 . . ?
C9 C8 H5 108.4 . . ?
O3 C8 H6 108.4 . . ?
C9 C8 H6 108.4 . . ?
H5 C8 H6 107.4 . . ?
O4 C9 C8 112.4(3) . . ?
O4 C9 H7 109.1 . . ?
C8 C9 H7 109.1 . . ?
O4 C9 H8 109.1 . . ?
C8 C9 H8 109.1 . . ?
H7 C9 H8 107.9 . . ?
N2 O4 C9 111.3(2) . . ?
C10 N2 O4 109.7(2) . . ?
C10 N2 Zn1 126.73(19) . . ?
O4 N2 Zn1 123.57(17) . . ?
N2 C10 C11 125.1(3) . . ?
N2 C10 H9 117.5 . . ?
C11 C10 H9 117.5 . . ?
C12 C11 C16 118.8(3) . . ?
C12 C11 C10 123.6(3) . . ?
C16 C11 C10 117.5(3) . . ?
O5 C12 C11 123.3(3) . . ?
O5 C12 C13 115.6(2) . . ?
C11 C12 C13 121.1(3) . . ?
O6 C13 C14 124.3(3) . . ?
O6 C13 C12 116.8(2) . . ?
C14 C13 C12 118.9(3) . . ?
C13 C14 C15 119.6(3) . . ?
C13 C14 C17 123.1(3) . . ?
C15 C14 C17 117.2(3) . . ?
C16 C15 C14 121.2(3) . . ?
C16 C15 H10 119.4 . . ?
C14 C15 H10 119.4 . . ?
C15 C16 C11 120.3(3) . . ?
C15 C16 H11 119.9 . . ?
C11 C16 H11 119.9 . . ?
C12 O5 Zn1 130.05(17) . . ?
C12 O5 La1 120.95(16) . . ?
Zn1 O5 La1 105.78(8) . . ?
C13 O6 Zn2 134.42(18) . . ?
C13 O6 La1 121.39(17) . . ?
Zn2 O6 La1 103.56(9) . . ?
N3 C17 C14 127.3(3) . . ?
N3 C17 H12 116.4 . . ?
C14 C17 H12 116.4 . . ?
C17 N3 O7 107.4(2) . . ?
C17 N3 Zn2 127.2(2) . . ?
O7 N3 Zn2 125.21(17) . . ?
N3 O7 C18 110.7(2) . . ?
O7 C18 C19 113.5(3) . . ?
O7 C18 H13 108.9 . . ?
C19 C18 H13 108.9 . . ?
O7 C18 H14 108.9 . . ?
C19 C18 H14 108.9 . . ?
H13 C18 H14 107.7 . . ?
O8 C19 C18 111.2(3) . . ?
O8 C19 H15 109.4 . . ?
C18 C19 H15 109.4 . . ?
O8 C19 H16 109.4 . . ?
C18 C19 H16 109.4 . . ?
H15 C19 H16 108.0 . . ?
N4 O8 C19 110.4(2) . . ?
C20 N4 O8 108.3(2) . . ?
C20 N4 Zn2 126.3(2) . . ?
O8 N4 Zn2 125.30(18) . . ?
N4 C20 C21 127.7(2) . . ?
N4 C20 H17 116.2 . . ?
C21 C20 H17 116.2 . . ?
C26 C21 C22 119.6(3) . . ?
C26 C21 C20 117.5(2) . . ?
C22 C21 C20 122.6(3) . . ?
O9 C22 C21 123.7(3) . . ?
O9 C22 C23 119.7(2) . . ?
C21 C22 C23 116.6(3) . . ?
C24 C23 O10 124.0(3) . . ?
C24 C23 C22 123.3(3) . . ?
O10 C23 C22 112.7(2) . . ?
C23 C24 C25 119.2(3) . . ?
C23 C24 H18 120.4 . . ?
C25 C24 H18 120.4 . . ?
C26 C25 C24 119.2(3) . . ?
C26 C25 H19 120.4 . . ?
C24 C25 H19 120.4 . . ?
C25 C26 C21 122.2(3) . . ?
C25 C26 H20 118.9 . . ?
C21 C26 H20 118.9 . . ?
C22 O9 Zn2 128.87(18) . . ?
C22 O9 La1 125.64(17) . . ?
Zn2 O9 La1 100.03(8) . . ?
C23 O10 C27 117.0(2) . . ?
C23 O10 La1 119.69(16) . . ?
C27 O10 La1 123.24(15) . . ?
O10 C27 C28 112.7(3) . . ?
O10 C27 H21 109.1 . . ?
C28 C27 H21 109.1 . . ?
O10 C27 H22 109.1 . . ?
C28 C27 H22 109.1 . . ?
H21 C27 H22 107.8 . . ?
C29 C28 C27 126.0(3) . . ?
C29 C28 H23 117.0 . . ?
C27 C28 H23 117.0 . . ?
C28 C29 C30 126.7(3) . . ?
C28 C29 H24 116.6 . . ?
C30 C29 H24 116.6 . . ?
O2 C30 C29 112.9(2) . . ?
O2 C30 H25 109.0 . . ?
C29 C30 H25 109.0 . . ?
O2 C30 H26 109.0 . . ?
C29 C30 H26 109.0 . . ?
H25 C30 H26 107.8 . . ?
C31 O11 La1 143.30(19) . . ?
C31 O12 Zn1 123.67(18) . . ?
O11 C31 O12 124.8(3) . . ?
O11 C31 C32 118.9(3) . . ?
O12 C31 C32 116.3(3) . . ?
C31 C32 H27 109.5 . . ?
C31 C32 H28 109.5 . . ?
H27 C32 H28 109.5 . . ?
C31 C32 H29 109.5 . . ?
H27 C32 H29 109.5 . . ?
H28 C32 H29 109.5 . . ?
C33 O13 La1 137.76(19) . . ?
C33 O14 Zn2 127.5(2) . . ?
O14 C33 O13 125.8(3) . . ?
O14 C33 C34 117.0(3) . . ?
O13 C33 C34 117.2(3) . . ?
C33 C34 H30 109.5 . . ?
C33 C34 H31 109.5 . . ?
H30 C34 H31 109.5 . . ?
C33 C34 H32 109.5 . . ?
H30 C34 H32 109.5 . . ?
H31 C34 H32 109.5 . . ?
C37 O15 C35 105.1(6) . . ?
C37 O15 Zn2 119.7(5) . . ?
C35 O15 Zn2 132.9(2) . . ?
O16 C35 O15 124.5(4) . . ?
O16 C35 C36 118.0(5) . . ?
O15 C35 C36 117.4(4) . . ?
C37 O17 La1 138.7(11) . . ?
La1 O17 H39 124(8) . . ?
O17 C37 O15 130.4(12) . . ?
O17 C37 C38 118.3(12) . . ?
O15 C37 C38 111.3(10) . . ?
O15 C37 H39 121(4) . . ?
C38 C37 H39 127(4) . . ?
C37 C38 H36 109.5 . . ?
C37 C38 H37 109.5 . . ?
H36 C38 H37 109.5 . . ?
C37 C38 H38 109.5 . . ?
H36 C38 H38 109.5 . . ?
H37 C38 H38 109.5 . . ?
C39 O18 La1 130.2(4) . . ?
C39 O18 H39 123(4) . . ?
La1 O18 H39 95(4) . . ?
C42 O19 H43 109.5 . . ?
C41 O20 H44 109.5 . . ?
C40 O21 H45 109.5 . . ?
O21 C40 H46 109.5 . . ?
O21 C40 H47 109.5 . . ?
H46 C40 H47 109.5 . . ?
O21 C40 H48 109.5 . . ?
H46 C40 H48 109.5 . . ?
H47 C40 H48 109.5 . . ?
O20 C41 H49 109.5 . . ?
O20 C41 H50 109.5 . . ?
H49 C41 H50 109.5 . . ?
O20 C41 H51 109.5 . . ?
H49 C41 H51 109.5 . . ?
H50 C41 H51 109.5 . . ?
O19 C42 H52 109.5 . . ?
O19 C42 H53 109.5 . . ?
H52 C42 H53 109.5 . . ?
O19 C42 H54 109.5 . . ?
H52 C42 H54 109.5 . . ?
H53 C42 H54 109.5 . . ?

loop_
_geom_bond_atom_site_label_1
_geom_bond_atom_site_label_2
_geom_bond_distance
_geom_bond_site_symmetry_2
_geom_bond_publ_flag
La1 O6 2.424(2) . ?
La1 O5 2.452(2) . ?
La1 O9 2.470(2) . ?
La1 O17 2.489(17) . ?
La1 O13 2.497(2) . ?
La1 O11 2.513(2) . ?
La1 O1 2.525(2) . ?
La1 O18 2.627(5) . ?
La1 O10 2.643(2) . ?
La1 O2 2.691(2) . ?
Zn1 O5 1.975(2) . ?
Zn1 O12 1.984(2) . ?
Zn1 N1 2.066(2) . ?
Zn1 O1 2.076(2) . ?
Zn1 N2 2.115(2) . ?
Zn2 O6 2.050(2) . ?
Zn2 O14 2.089(2) . ?
Zn2 O15 2.113(2) . ?
Zn2 O9 2.118(2) . ?
Zn2 N4 2.175(2) . ?
Zn2 N3 2.214(3) . ?
C1 C6 1.410(4) . ?
C1 C2 1.421(4) . ?
C1 C7 1.445(4) . ?
C2 O1 1.302(3) . ?
C2 C3 1.417(4) . ?
C3 C4 1.374(4) . ?
C3 O2 1.390(3) . ?
C4 C5 1.396(4) . ?
C4 H1 0.9500 . ?
C5 C6 1.371(4) . ?
C5 H2 0.9500 . ?
C6 H3 0.9500 . ?
O2 C30 1.445(3) . ?
C7 N1 1.281(4) . ?
C7 H4 0.9500 . ?
N1 O3 1.432(3) . ?
O3 C8 1.444(3) . ?
C8 C9 1.495(4) . ?
C8 H5 0.9900 . ?
C8 H6 0.9900 . ?
C9 O4 1.423(4) . ?
C9 H7 0.9900 . ?
C9 H8 0.9900 . ?
O4 N2 1.415(3) . ?
N2 C10 1.283(4) . ?
C10 C11 1.448(4) . ?
C10 H9 0.9500 . ?
C11 C12 1.397(4) . ?
C11 C16 1.417(4) . ?
C12 O5 1.333(3) . ?
C12 C13 1.418(4) . ?
C13 O6 1.325(3) . ?
C13 C14 1.399(4) . ?
C14 C15 1.412(4) . ?
C14 C17 1.448(4) . ?
C15 C16 1.371(4) . ?
C15 H10 0.9500 . ?
C16 H11 0.9500 . ?
C17 N3 1.288(4) . ?
C17 H12 0.9500 . ?
N3 O7 1.420(3) . ?
O7 C18 1.426(4) . ?
C18 C19 1.500(5) . ?
C18 H13 0.9900 . ?
C18 H14 0.9900 . ?
C19 O8 1.425(4) . ?
C19 H15 0.9900 . ?
C19 H16 0.9900 . ?
O8 N4 1.422(3) . ?
N4 C20 1.280(4) . ?
C20 C21 1.446(4) . ?
C20 H17 0.9500 . ?
C21 C26 1.404(4) . ?
C21 C22 1.412(4) . ?
C22 O9 1.316(3) . ?
C22 C23 1.413(4) . ?
C23 C24 1.370(4) . ?
C23 O10 1.401(3) . ?
C24 C25 1.402(4) . ?
C24 H18 0.9500 . ?
C25 C26 1.366(5) . ?
C25 H19 0.9500 . ?
C26 H20 0.9500 . ?
O10 C27 1.438(3) . ?
C27 C28 1.499(5) . ?
C27 H21 0.9900 . ?
C27 H22 0.9900 . ?
C28 C29 1.318(5) . ?
C28 H23 0.9500 . ?
C29 C30 1.508(4) . ?
C29 H24 0.9500 . ?
C30 H25 0.9900 . ?
C30 H26 0.9900 . ?
O11 C31 1.244(3) . ?
O12 C31 1.273(3) . ?
C31 C32 1.499(4) . ?
C32 H27 0.9800 . ?
C32 H28 0.9800 . ?
C32 H29 0.9800 . ?
O13 C33 1.264(3) . ?
O14 C33 1.257(4) . ?
C33 C34 1.509(4) . ?
C34 H30 0.9800 . ?
C34 H31 0.9800 . ?
C34 H32 0.9800 . ?
O15 C37 1.286(12) . ?
O15 C35 1.310(5) . ?
O16 C35 1.228(6) . ?
C35 C36 1.520(7) . ?
C36 H33 0.9800 . ?
C36 H34 0.9800 . ?
C36 H35 0.9800 . ?
O17 C37 1.28(2) . ?
O17 H39 0.54(3) . ?
C37 C38 1.490(18) . ?
C37 H39 0.79(4) . ?
C38 H36 0.9800 . ?
C38 H37 0.9800 . ?
C38 H38 0.9800 . ?
O18 C39 1.435(7) . ?
O18 H39 0.839(16) . ?
C39 H40 0.9800 . ?
C39 H41 0.9800 . ?
C39 H42 0.9800 . ?
O19 C42 1.34(3) . ?
O19 H43 0.8400 . ?
O20 C41 1.22(2) . ?
O20 H44 0.8400 . ?
O21 C40 1.398(5) . ?
O21 H45 0.8400 . ?
C40 H46 0.9800 . ?
C40 H47 0.9800 . ?
C40 H48 0.9800 . ?
C41 H49 0.9800 . ?
C41 H50 0.9800 . ?
C41 H51 0.9800 . ?
C42 H52 0.9800 . ?
C42 H53 0.9800 . ?
C42 H54 0.9800 . ?

loop_
_geom_torsion_atom_site_label_1
_geom_torsion_atom_site_label_2
_geom_torsion_atom_site_label_3
_geom_torsion_atom_site_label_4
_geom_torsion
_geom_torsion_site_symmetry_1
_geom_torsion_site_symmetry_2
_geom_torsion_site_symmetry_3
_geom_torsion_site_symmetry_4
_geom_torsion_publ_flag
O6 La1 Zn1 O5 9.98(11) . . . . ?
O9 La1 Zn1 O5 6.9(2) . . . . ?
O17 La1 Zn1 O5 -56.9(4) . . . . ?
O13 La1 Zn1 O5 83.55(11) . . . . ?
O11 La1 Zn1 O5 -120.14(11) . . . . ?
O1 La1 Zn1 O5 140.21(12) . . . . ?
O18 La1 Zn1 O5 -63.64(15) . . . . ?
O10 La1 Zn1 O5 -146.04(11) . . . . ?
O2 La1 Zn1 O5 156.02(10) . . . . ?
Zn2 La1 Zn1 O5 13.24(10) . . . . ?
O6 La1 Zn1 O12 130.07(8) . . . . ?
O5 La1 Zn1 O12 120.09(11) . . . . ?
O9 La1 Zn1 O12 127.0(2) . . . . ?
O17 La1 Zn1 O12 63.2(4) . . . . ?
O13 La1 Zn1 O12 -156.36(8) . . . . ?
O11 La1 Zn1 O12 -0.04(8) . . . . ?
O1 La1 Zn1 O12 -99.70(10) . . . . ?
O18 La1 Zn1 O12 56.45(12) . . . . ?
O10 La1 Zn1 O12 -25.95(9) . . . . ?
O2 La1 Zn1 O12 -83.88(8) . . . . ?
Zn2 La1 Zn1 O12 133.33(6) . . . . ?
O6 La1 Zn1 N1 -125.41(11) . . . . ?
O5 La1 Zn1 N1 -135.39(13) . . . . ?
O9 La1 Zn1 N1 -128.4(2) . . . . ?
O17 La1 Zn1 N1 167.7(4) . . . . ?
O13 La1 Zn1 N1 -51.84(11) . . . . ?
O11 La1 Zn1 N1 104.48(11) . . . . ?
O1 La1 Zn1 N1 4.82(12) . . . . ?
O18 La1 Zn1 N1 160.97(14) . . . . ?
O10 La1 Zn1 N1 78.57(11) . . . . ?
O2 La1 Zn1 N1 20.64(10) . . . . ?
Zn2 La1 Zn1 N1 -122.15(9) . . . . ?
O6 La1 Zn1 O1 -130.23(10) . . . . ?
O5 La1 Zn1 O1 -140.21(12) . . . . ?
O9 La1 Zn1 O1 -133.3(2) . . . . ?
O17 La1 Zn1 O1 162.9(4) . . . . ?
O13 La1 Zn1 O1 -56.66(9) . . . . ?
O11 La1 Zn1 O1 99.65(10) . . . . ?
O18 La1 Zn1 O1 156.15(13) . . . . ?
O10 La1 Zn1 O1 73.75(10) . . . . ?
O2 La1 Zn1 O1 15.81(9) . . . . ?
Zn2 La1 Zn1 O1 -126.97(8) . . . . ?
O6 La1 Zn1 N2 15.20(10) . . . . ?
O5 La1 Zn1 N2 5.22(13) . . . . ?
O9 La1 Zn1 N2 12.2(2) . . . . ?
O17 La1 Zn1 N2 -51.7(4) . . . . ?
O13 La1 Zn1 N2 88.77(11) . . . . ?
O11 La1 Zn1 N2 -114.92(11) . . . . ?
O1 La1 Zn1 N2 145.43(12) . . . . ?
O18 La1 Zn1 N2 -58.42(14) . . . . ?
O10 La1 Zn1 N2 -140.82(11) . . . . ?
O2 La1 Zn1 N2 161.24(10) . . . . ?
Zn2 La1 Zn1 N2 18.46(9) . . . . ?
O5 La1 Zn2 O6 1.41(11) . . . . ?
O9 La1 Zn2 O6 171.82(13) . . . . ?
O17 La1 Zn2 O6 86.1(5) . . . . ?
O13 La1 Zn2 O6 -96.05(11) . . . . ?
O11 La1 Zn2 O6 84.47(12) . . . . ?
O1 La1 Zn2 O6 -55.04(12) . . . . ?
O18 La1 Zn2 O6 86.13(15) . . . . ?
O10 La1 Zn2 O6 158.64(11) . . . . ?
O2 La1 Zn2 O6 -138.33(11) . . . . ?
Zn1 La1 Zn2 O6 -5.73(9) . . . . ?
O6 La1 Zn2 O14 96.22(11) . . . . ?
O5 La1 Zn2 O14 97.63(8) . . . . ?
O9 La1 Zn2 O14 -91.96(11) . . . . ?
O17 La1 Zn2 O14 -177.7(4) . . . . ?
O13 La1 Zn2 O14 0.17(8) . . . . ?
O11 La1 Zn2 O14 -179.31(9) . . . . ?
O1 La1 Zn2 O14 41.19(9) . . . . ?
O18 La1 Zn2 O14 -177.65(12) . . . . ?
O10 La1 Zn2 O14 -105.14(8) . . . . ?
O2 La1 Zn2 O14 -42.10(8) . . . . ?
Zn1 La1 Zn2 O14 90.49(6) . . . . ?
O6 La1 Zn2 O15 -87.99(11) . . . . ?
O5 La1 Zn2 O15 -86.58(8) . . . . ?
O9 La1 Zn2 O15 83.83(11) . . . . ?
O17 La1 Zn2 O15 -1.9(4) . . . . ?
O13 La1 Zn2 O15 175.96(8) . . . . ?
O11 La1 Zn2 O15 -3.52(9) . . . . ?
O1 La1 Zn2 O15 -143.02(9) . . . . ?
O18 La1 Zn2 O15 -1.86(12) . . . . ?
O10 La1 Zn2 O15 70.66(8) . . . . ?
O2 La1 Zn2 O15 133.69(8) . . . . ?
Zn1 La1 Zn2 O15 -93.72(6) . . . . ?
O6 La1 Zn2 O9 -171.82(13) . . . . ?
O5 La1 Zn2 O9 -170.41(10) . . . . ?
O17 La1 Zn2 O9 -85.7(5) . . . . ?
O13 La1 Zn2 O9 92.13(10) . . . . ?
O11 La1 Zn2 O9 -87.35(12) . . . . ?
O1 La1 Zn2 O9 133.15(11) . . . . ?
O18 La1 Zn2 O9 -85.69(14) . . . . ?
O10 La1 Zn2 O9 -13.18(10) . . . . ?
O2 La1 Zn2 O9 49.86(10) . . . . ?
Zn1 La1 Zn2 O9 -177.55(9) . . . . ?
O6 La1 Zn2 N4 -178.05(13) . . . . ?
O5 La1 Zn2 N4 -176.65(10) . . . . ?
O9 La1 Zn2 N4 -6.23(12) . . . . ?
O17 La1 Zn2 N4 -91.9(5) . . . . ?
O13 La1 Zn2 N4 85.90(10) . . . . ?
O11 La1 Zn2 N4 -93.58(12) . . . . ?
O1 La1 Zn2 N4 126.91(11) . . . . ?
O18 La1 Zn2 N4 -91.93(14) . . . . ?
O10 La1 Zn2 N4 -19.41(10) . . . . ?
O2 La1 Zn2 N4 43.62(10) . . . . ?
Zn1 La1 Zn2 N4 176.21(8) . . . . ?
O6 La1 Zn2 N3 10.10(13) . . . . ?
O5 La1 Zn2 N3 11.51(10) . . . . ?
O9 La1 Zn2 N3 -178.08(12) . . . . ?
O17 La1 Zn2 N3 96.2(5) . . . . ?
O13 La1 Zn2 N3 -85.95(10) . . . . ?
O11 La1 Zn2 N3 94.57(12) . . . . ?
O1 La1 Zn2 N3 -44.93(11) . . . . ?
O18 La1 Zn2 N3 96.23(14) . . . . ?
O10 La1 Zn2 N3 168.74(10) . . . . ?
O2 La1 Zn2 N3 -128.22(10) . . . . ?
Zn1 La1 Zn2 N3 4.37(9) . . . . ?
C6 C1 C2 O1 -175.2(3) . . . . ?
C7 C1 C2 O1 0.3(4) . . . . ?
C6 C1 C2 C3 0.1(4) . . . . ?
C7 C1 C2 C3 175.7(3) . . . . ?
O1 C2 C3 C4 176.5(3) . . . . ?
C1 C2 C3 C4 0.9(4) . . . . ?
O1 C2 C3 O2 -2.6(4) . . . . ?
C1 C2 C3 O2 -178.2(2) . . . . ?
O2 C3 C4 C5 178.1(3) . . . . ?
C2 C3 C4 C5 -0.8(5) . . . . ?
C3 C4 C5 C6 -0.4(4) . . . . ?
C4 C5 C6 C1 1.4(5) . . . . ?
C2 C1 C6 C5 -1.3(4) . . . . ?
C7 C1 C6 C5 -177.0(3) . . . . ?
C3 C2 O1 Zn1 156.40(19) . . . . ?
C1 C2 O1 Zn1 -28.3(4) . . . . ?
C3 C2 O1 La1 9.5(4) . . . . ?
C1 C2 O1 La1 -175.21(19) . . . . ?
O5 Zn1 O1 C2 -179.5(2) . . . . ?
O12 Zn1 O1 C2 -71.9(2) . . . . ?
N1 Zn1 O1 C2 29.8(2) . . . . ?
N2 Zn1 O1 C2 120.6(3) . . . . ?
La1 Zn1 O1 C2 -153.9(3) . . . . ?
O5 Zn1 O1 La1 -25.64(8) . . . . ?
O12 Zn1 O1 La1 81.96(8) . . . . ?
N1 Zn1 O1 La1 -176.30(9) . . . . ?
N2 Zn1 O1 La1 -85.50(19) . . . . ?
O6 La1 O1 C2 -148.0(2) . . . . ?
O5 La1 O1 C2 176.0(2) . . . . ?
O9 La1 O1 C2 -47.8(3) . . . . ?
O17 La1 O1 C2 126.9(7) . . . . ?
O13 La1 O1 C2 -80.1(2) . . . . ?
O11 La1 O1 C2 89.0(2) . . . . ?
O18 La1 O1 C2 119.9(3) . . . . ?
O10 La1 O1 C2 26.2(2) . . . . ?
O2 La1 O1 C2 -8.1(2) . . . . ?
Zn2 La1 O1 C2 -116.6(2) . . . . ?
Zn1 La1 O1 C2 153.4(3) . . . . ?
O6 La1 O1 Zn1 58.63(10) . . . . ?
O5 La1 O1 Zn1 22.64(7) . . . . ?
O9 La1 O1 Zn1 158.76(11) . . . . ?
O17 La1 O1 Zn1 -26.5(6) . . . . ?
O13 La1 O1 Zn1 126.52(8) . . . . ?
O11 La1 O1 Zn1 -64.37(8) . . . . ?
O18 La1 O1 Zn1 -33.48(18) . . . . ?
O10 La1 O1 Zn1 -127.16(7) . . . . ?
O2 La1 O1 Zn1 -161.53(10) . . . . ?
Zn2 La1 O1 Zn1 90.06(9) . . . . ?
C4 C3 O2 C30 -15.8(4) . . . . ?
C2 C3 O2 C30 163.2(2) . . . . ?
C4 C3 O2 La1 176.5(2) . . . . ?
C2 C3 O2 La1 -4.4(3) . . . . ?
O6 La1 O2 C3 100.6(2) . . . . ?
O5 La1 O2 C3 10.5(2) . . . . ?
O9 La1 O2 C3 168.65(19) . . . . ?
O17 La1 O2 C3 -128.8(6) . . . . ?
O13 La1 O2 C3 101.8(2) . . . . ?
O11 La1 O2 C3 -63.90(19) . . . . ?
O1 La1 O2 C3 6.08(18) . . . . ?
O18 La1 O2 C3 -117.7(2) . . . . ?
O10 La1 O2 C3 -139.1(2) . . . . ?
Zn2 La1 O2 C3 141.42(17) . . . . ?
Zn1 La1 O2 C3 -4.47(19) . . . . ?
O6 La1 O2 C30 -66.8(2) . . . . ?
O5 La1 O2 C30 -156.91(18) . . . . ?
O9 La1 O2 C30 1.3(2) . . . . ?
O17 La1 O2 C30 63.8(6) . . . . ?
O13 La1 O2 C30 -65.57(19) . . . . ?
O11 La1 O2 C30 128.7(2) . . . . ?
O1 La1 O2 C30 -161.3(2) . . . . ?
O18 La1 O2 C30 74.9(3) . . . . ?
O10 La1 O2 C30 53.52(19) . . . . ?
Zn2 La1 O2 C30 -26.0(2) . . . . ?
Zn1 La1 O2 C30 -171.85(19) . . . . ?
C6 C1 C7 N1 -166.6(3) . . . . ?
C2 C1 C7 N1 17.8(4) . . . . ?
C1 C7 N1 O3 -173.3(2) . . . . ?
C1 C7 N1 Zn1 -5.5(4) . . . . ?
O5 Zn1 N1 C7 -77.2(3) . . . . ?
O12 Zn1 N1 C7 81.5(3) . . . . ?
O1 Zn1 N1 C7 -13.3(3) . . . . ?
N2 Zn1 N1 C7 -166.5(3) . . . . ?
La1 Zn1 N1 C7 -16.7(3) . . . . ?
O5 Zn1 N1 O3 89.7(2) . . . . ?
O12 Zn1 N1 O3 -111.61(19) . . . . ?
O1 Zn1 N1 O3 153.52(19) . . . . ?
N2 Zn1 N1 O3 0.37(19) . . . . ?
La1 Zn1 N1 O3 150.13(14) . . . . ?
C7 N1 O3 C8 -117.4(3) . . . . ?
Zn1 N1 O3 C8 73.6(3) . . . . ?
N1 O3 C8 C9 -58.5(3) . . . . ?
O3 C8 C9 O4 -54.1(3) . . . . ?
C8 C9 O4 N2 90.8(3) . . . . ?
C9 O4 N2 C10 176.6(3) . . . . ?
C9 O4 N2 Zn1 -4.7(3) . . . . ?
O5 Zn1 N2 C10 -16.5(3) . . . . ?
O12 Zn1 N2 C10 -124.5(3) . . . . ?
N1 Zn1 N2 C10 130.9(3) . . . . ?
O1 Zn1 N2 C10 42.1(4) . . . . ?
La1 Zn1 N2 C10 -20.0(3) . . . . ?
O5 Zn1 N2 O4 165.0(2) . . . . ?
O12 Zn1 N2 O4 56.9(2) . . . . ?
N1 Zn1 N2 O4 -47.6(2) . . . . ?
O1 Zn1 N2 O4 -136.4(2) . . . . ?
La1 Zn1 N2 O4 161.49(16) . . . . ?
O4 N2 C10 C11 -178.0(3) . . . . ?
Zn1 N2 C10 C11 3.4(5) . . . . ?
N2 C10 C11 C12 11.4(5) . . . . ?
N2 C10 C11 C16 -171.9(3) . . . . ?
C16 C11 C12 O5 179.5(3) . . . . ?
C10 C11 C12 O5 -3.8(5) . . . . ?
C16 C11 C12 C13 -1.9(5) . . . . ?
C10 C11 C12 C13 174.8(3) . . . . ?
O5 C12 C13 O6 3.5(4) . . . . ?
C11 C12 C13 O6 -175.1(3) . . . . ?
O5 C12 C13 C14 -176.8(3) . . . . ?
C11 C12 C13 C14 4.5(4) . . . . ?
O6 C13 C14 C15 176.2(3) . . . . ?
C12 C13 C14 C15 -3.4(5) . . . . ?
O6 C13 C14 C17 -1.2(5) . . . . ?
C12 C13 C14 C17 179.2(3) . . . . ?
C13 C14 C15 C16 -0.3(5) . . . . ?
C17 C14 C15 C16 177.3(3) . . . . ?
C14 C15 C16 C11 3.0(5) . . . . ?
C12 C11 C16 C15 -1.9(5) . . . . ?
C10 C11 C16 C15 -178.8(3) . . . . ?
C11 C12 O5 Zn1 -19.6(4) . . . . ?
C13 C12 O5 Zn1 161.7(2) . . . . ?
C11 C12 O5 La1 -176.3(2) . . . . ?
C13 C12 O5 La1 5.1(3) . . . . ?
O12 Zn1 O5 C12 135.1(2) . . . . ?
N1 Zn1 O5 C12 -66.8(3) . . . . ?
O1 Zn1 O5 C12 -132.2(3) . . . . ?
N2 Zn1 O5 C12 24.8(2) . . . . ?
La1 Zn1 O5 C12 -159.3(3) . . . . ?
O12 Zn1 O5 La1 -65.61(10) . . . . ?
N1 Zn1 O5 La1 92.46(16) . . . . ?
O1 Zn1 O5 La1 27.12(8) . . . . ?
N2 Zn1 O5 La1 -175.86(10) . . . . ?
O6 La1 O5 C12 -7.4(2) . . . . ?
O9 La1 O5 C12 -16.2(3) . . . . ?
O17 La1 O5 C12 -71.1(4) . . . . ?
O13 La1 O5 C12 57.3(2) . . . . ?
O11 La1 O5 C12 -148.8(2) . . . . ?
O1 La1 O5 C12 137.2(2) . . . . ?
O18 La1 O5 C12 -79.2(2) . . . . ?
O10 La1 O5 C12 -131.3(2) . . . . ?
O2 La1 O5 C12 132.9(2) . . . . ?
Zn2 La1 O5 C12 -8.2(2) . . . . ?
Zn1 La1 O5 C12 161.6(3) . . . . ?
O6 La1 O5 Zn1 -168.97(12) . . . . ?
O9 La1 O5 Zn1 -177.77(8) . . . . ?
O17 La1 O5 Zn1 127.2(4) . . . . ?
O13 La1 O5 Zn1 -104.27(10) . . . . ?
O11 La1 O5 Zn1 49.59(9) . . . . ?
O1 La1 O5 Zn1 -24.43(8) . . . . ?
O18 La1 O5 Zn1 119.21(13) . . . . ?
O10 La1 O5 Zn1 67.13(17) . . . . ?
O2 La1 O5 Zn1 -28.66(12) . . . . ?
Zn2 La1 O5 Zn1 -169.85(7) . . . . ?
C14 C13 O6 Zn2 0.3(5) . . . . ?
C12 C13 O6 Zn2 180.0(2) . . . . ?
C14 C13 O6 La1 169.6(2) . . . . ?
C12 C13 O6 La1 -10.8(3) . . . . ?
O14 Zn2 O6 C13 89.2(3) . . . . ?
O15 Zn2 O6 C13 -99.4(3) . . . . ?
O9 Zn2 O6 C13 176.3(3) . . . . ?
N4 Zn2 O6 C13 178.3(4) . . . . ?
N3 Zn2 O6 C13 -1.1(3) . . . . ?
La1 Zn2 O6 C13 170.6(3) . . . . ?
O14 Zn2 O6 La1 -81.45(9) . . . . ?
O15 Zn2 O6 La1 90.03(10) . . . . ?
O9 Zn2 O6 La1 5.66(9) . . . . ?
N4 Zn2 O6 La1 7.7(5) . . . . ?
N3 Zn2 O6 La1 -171.67(11) . . . . ?
O5 La1 O6 C13 9.4(2) . . . . ?
O9 La1 O6 C13 -177.3(2) . . . . ?
O17 La1 O6 C13 110.7(4) . . . . ?
O13 La1 O6 C13 -101.8(2) . . . . ?
O11 La1 O6 C13 59.8(2) . . . . ?
O1 La1 O6 C13 -26.2(2) . . . . ?
O18 La1 O6 C13 105.5(2) . . . . ?
O10 La1 O6 C13 160.48(19) . . . . ?
O2 La1 O6 C13 -100.6(2) . . . . ?
Zn2 La1 O6 C13 -172.1(3) . . . . ?
Zn1 La1 O6 C13 3.5(2) . . . . ?
O5 La1 O6 Zn2 -178.46(12) . . . . ?
O9 La1 O6 Zn2 -5.13(8) . . . . ?
O17 La1 O6 Zn2 -77.1(4) . . . . ?
O13 La1 O6 Zn2 70.32(9) . . . . ?
O11 La1 O6 Zn2 -128.09(8) . . . . ?
O1 La1 O6 Zn2 145.93(8) . . . . ?
O18 La1 O6 Zn2 -82.40(13) . . . . ?
O10 La1 O6 Zn2 -27.37(13) . . . . ?
O2 La1 O6 Zn2 71.55(14) . . . . ?
Zn1 La1 O6 Zn2 175.62(7) . . . . ?
C13 C14 C17 N3 4.3(5) . . . . ?
C15 C14 C17 N3 -173.2(3) . . . . ?
C14 C17 N3 O7 178.2(3) . . . . ?
C14 C17 N3 Zn2 -5.8(5) . . . . ?
O6 Zn2 N3 C17 3.6(3) . . . . ?
O14 Zn2 N3 C17 -86.1(3) . . . . ?
O15 Zn2 N3 C17 89.7(3) . . . . ?
O9 Zn2 N3 C17 -9.8(6) . . . . ?
N4 Zn2 N3 C17 -176.2(3) . . . . ?
La1 Zn2 N3 C17 -3.1(3) . . . . ?
O6 Zn2 N3 O7 178.9(2) . . . . ?
O14 Zn2 N3 O7 89.2(2) . . . . ?
O15 Zn2 N3 O7 -95.0(2) . . . . ?
O9 Zn2 N3 O7 165.5(4) . . . . ?
N4 Zn2 N3 O7 -1.0(3) . . . . ?
La1 Zn2 N3 O7 172.11(19) . . . . ?
C17 N3 O7 C18 -169.1(3) . . . . ?
Zn2 N3 O7 C18 14.9(4) . . . . ?
N3 O7 C18 C19 -75.1(3) . . . . ?
O7 C18 C19 O8 139.3(3) . . . . ?
C18 C19 O8 N4 -76.3(3) . . . . ?
C19 O8 N4 C20 -174.9(3) . . . . ?
C19 O8 N4 Zn2 7.4(3) . . . . ?
O6 Zn2 N4 C20 19.6(6) . . . . ?
O14 Zn2 N4 C20 108.7(3) . . . . ?
O15 Zn2 N4 C20 -62.3(3) . . . . ?
O9 Zn2 N4 C20 21.6(3) . . . . ?
N3 Zn2 N4 C20 -161.1(3) . . . . ?
La1 Zn2 N4 C20 25.9(3) . . . . ?
O6 Zn2 N4 O8 -163.2(4) . . . . ?
O14 Zn2 N4 O8 -74.1(2) . . . . ?
O15 Zn2 N4 O8 114.9(2) . . . . ?
O9 Zn2 N4 O8 -161.2(2) . . . . ?
N3 Zn2 N4 O8 16.1(2) . . . . ?
La1 Zn2 N4 O8 -156.83(18) . . . . ?
O8 N4 C20 C21 175.2(3) . . . . ?
Zn2 N4 C20 C21 -7.1(5) . . . . ?
N4 C20 C21 C26 174.7(3) . . . . ?
N4 C20 C21 C22 -12.0(5) . . . . ?
C26 C21 C22 O9 176.6(3) . . . . ?
C20 C21 C22 O9 3.4(5) . . . . ?
C26 C21 C22 C23 -0.6(4) . . . . ?
C20 C21 C22 C23 -173.8(3) . . . . ?
O9 C22 C23 C24 -177.3(3) . . . . ?
C21 C22 C23 C24 -0.1(4) . . . . ?
O9 C22 C23 O10 1.5(4) . . . . ?
C21 C22 C23 O10 178.8(2) . . . . ?
O10 C23 C24 C25 -178.7(3) . . . . ?
C22 C23 C24 C25 -0.1(5) . . . . ?
C23 C24 C25 C26 0.8(5) . . . . ?
C24 C25 C26 C21 -1.5(5) . . . . ?
C22 C21 C26 C25 1.4(5) . . . . ?
C20 C21 C26 C25 174.9(3) . . . . ?
C21 C22 O9 Zn2 24.2(4) . . . . ?
C23 C22 O9 Zn2 -158.7(2) . . . . ?
C21 C22 O9 La1 172.8(2) . . . . ?
C23 C22 O9 La1 -10.1(4) . . . . ?
O6 Zn2 O9 C22 149.0(2) . . . . ?
O14 Zn2 O9 C22 -121.0(2) . . . . ?
O15 Zn2 O9 C22 61.5(2) . . . . ?
N4 Zn2 O9 C22 -30.6(2) . . . . ?
N3 Zn2 O9 C22 162.4(4) . . . . ?
La1 Zn2 O9 C22 154.5(3) . . . . ?
O6 Zn2 O9 La1 -5.48(8) . . . . ?
O14 Zn2 O9 La1 84.52(8) . . . . ?
O15 Zn2 O9 La1 -92.95(9) . . . . ?
N4 Zn2 O9 La1 174.93(10) . . . . ?
N3 Zn2 O9 La1 7.9(5) . . . . ?
O6 La1 O9 C22 -150.7(2) . . . . ?
O5 La1 O9 C22 -142.3(2) . . . . ?
O17 La1 O9 C22 -79.0(5) . . . . ?
O13 La1 O9 C22 131.7(2) . . . . ?
O11 La1 O9 C22 -28.0(2) . . . . ?
O1 La1 O9 C22 97.4(2) . . . . ?
O18 La1 O9 C22 -73.5(2) . . . . ?
O10 La1 O9 C22 9.4(2) . . . . ?
O2 La1 O9 C22 63.7(2) . . . . ?
Zn2 La1 O9 C22 -155.6(3) . . . . ?
Zn1 La1 O9 C22 -147.55(19) . . . . ?
O6 La1 O9 Zn2 4.90(7) . . . . ?
O5 La1 O9 Zn2 13.30(14) . . . . ?
O17 La1 O9 Zn2 76.7(4) . . . . ?
O13 La1 O9 Zn2 -72.70(9) . . . . ?
O11 La1 O9 Zn2 127.65(9) . . . . ?
O1 La1 O9 Zn2 -106.95(14) . . . . ?
O18 La1 O9 Zn2 82.17(13) . . . . ?
O10 La1 O9 Zn2 165.03(11) . . . . ?
O2 La1 O9 Zn2 -140.65(8) . . . . ?
Zn1 La1 O9 Zn2 8.1(3) . . . . ?
C24 C23 O10 C27 7.4(4) . . . . ?
C22 C23 O10 C27 -171.4(3) . . . . ?
C24 C23 O10 La1 -174.6(2) . . . . ?
C22 C23 O10 La1 6.6(3) . . . . ?
O6 La1 O10 C23 16.1(2) . . . . ?
O5 La1 O10 C23 124.3(2) . . . . ?
O9 La1 O10 C23 -7.97(18) . . . . ?
O17 La1 O10 C23 61.7(4) . . . . ?
O13 La1 O10 C23 -64.5(2) . . . . ?
O11 La1 O10 C23 142.2(2) . . . . ?
O1 La1 O10 C23 -157.40(18) . . . . ?
O18 La1 O10 C23 69.9(2) . . . . ?
O2 La1 O10 C23 -124.8(2) . . . . ?
Zn2 La1 O10 C23 0.89(19) . . . . ?
Zn1 La1 O10 C23 165.17(16) . . . . ?
O6 La1 O10 C27 -166.0(2) . . . . ?
O5 La1 O10 C27 -57.7(3) . . . . ?
O9 La1 O10 C27 170.0(2) . . . . ?
O17 La1 O10 C27 -120.3(4) . . . . ?
O13 La1 O10 C27 113.4(2) . . . . ?
O11 La1 O10 C27 -39.9(2) . . . . ?
O1 La1 O10 C27 20.5(2) . . . . ?
O18 La1 O10 C27 -112.2(2) . . . . ?
O2 La1 O10 C27 53.1(2) . . . . ?
Zn2 La1 O10 C27 178.8(2) . . . . ?
Zn1 La1 O10 C27 -16.9(2) . . . . ?
C23 O10 C27 C28 70.0(3) . . . . ?
La1 O10 C27 C28 -107.9(2) . . . . ?
O10 C27 C28 C29 42.5(4) . . . . ?
C27 C28 C29 C30 0.0(5) . . . . ?
C3 O2 C30 C29 85.2(3) . . . . ?
La1 O2 C30 C29 -107.0(2) . . . . ?
C28 C29 C30 O2 42.9(4) . . . . ?
O6 La1 O11 C31 -73.5(3) . . . . ?
O5 La1 O11 C31 -28.6(3) . . . . ?
O9 La1 O11 C31 -166.9(3) . . . . ?
O17 La1 O11 C31 -120.2(5) . . . . ?
O13 La1 O11 C31 62.4(4) . . . . ?
O1 La1 O11 C31 36.6(3) . . . . ?
O18 La1 O11 C31 -120.4(3) . . . . ?
O10 La1 O11 C31 159.6(3) . . . . ?
O2 La1 O11 C31 95.3(3) . . . . ?
Zn2 La1 O11 C31 -118.7(3) . . . . ?
Zn1 La1 O11 C31 -0.4(3) . . . . ?
O5 Zn1 O12 C31 37.7(2) . . . . ?
N1 Zn1 O12 C31 -130.4(2) . . . . ?
O1 Zn1 O12 C31 -43.7(2) . . . . ?
N2 Zn1 O12 C31 130.4(2) . . . . ?
La1 Zn1 O12 C31 0.4(2) . . . . ?
La1 O11 C31 O12 0.8(5) . . . . ?
La1 O11 C31 C32 -178.1(2) . . . . ?
Zn1 O12 C31 O11 -0.7(4) . . . . ?
Zn1 O12 C31 C32 178.2(2) . . . . ?
O6 La1 O13 C33 -39.5(3) . . . . ?
O5 La1 O13 C33 -98.1(3) . . . . ?
O9 La1 O13 C33 35.3(3) . . . . ?
O17 La1 O13 C33 -0.9(6) . . . . ?
O11 La1 O13 C33 175.9(2) . . . . ?
O1 La1 O13 C33 -159.8(3) . . . . ?
O18 La1 O13 C33 -0.4(3) . . . . ?
O10 La1 O13 C33 86.0(3) . . . . ?
O2 La1 O13 C33 141.2(3) . . . . ?
Zn2 La1 O13 C33 -3.4(3) . . . . ?
Zn1 La1 O13 C33 -130.9(3) . . . . ?
O6 Zn2 O14 C33 44.1(2) . . . . ?
O9 Zn2 O14 C33 -41.3(2) . . . . ?
N4 Zn2 O14 C33 -124.0(2) . . . . ?
N3 Zn2 O14 C33 127.5(2) . . . . ?
La1 Zn2 O14 C33 2.4(2) . . . . ?
Zn2 O14 C33 O13 -5.6(4) . . . . ?
Zn2 O14 C33 C34 173.4(2) . . . . ?
La1 O13 C33 O14 6.6(5) . . . . ?
La1 O13 C33 C34 -172.3(2) . . . . ?
O6 Zn2 O15 C37 -38.5(6) . . . . ?
O9 Zn2 O15 C37 47.1(6) . . . . ?
N4 Zn2 O15 C37 129.7(6) . . . . ?
N3 Zn2 O15 C37 -121.5(6) . . . . ?
La1 Zn2 O15 C37 3.5(6) . . . . ?
O6 Zn2 O15 C35 121.2(3) . . . . ?
O9 Zn2 O15 C35 -153.2(3) . . . . ?
N4 Zn2 O15 C35 -70.6(3) . . . . ?
N3 Zn2 O15 C35 38.2(3) . . . . ?
La1 Zn2 O15 C35 163.2(3) . . . . ?
C37 O15 C35 O16 167.8(7) . . . . ?
Zn2 O15 C35 O16 6.0(6) . . . . ?
C37 O15 C35 C36 -11.6(7) . . . . ?
Zn2 O15 C35 C36 -173.4(3) . . . . ?
O6 La1 O17 C37 39.4(16) . . . . ?
O5 La1 O17 C37 101.4(17) . . . . ?
O9 La1 O17 C37 -38.8(16) . . . . ?
O13 La1 O17 C37 -1(2) . . . . ?
O11 La1 O17 C37 -179.7(18) . . . . ?
O1 La1 O17 C37 143.9(14) . . . . ?
O18 La1 O17 C37 -179(5) . . . . ?
O10 La1 O17 C37 -102.6(17) . . . . ?
O2 La1 O17 C37 -112.0(16) . . . . ?
Zn2 La1 O17 C37 1.3(15) . . . . ?
Zn1 La1 O17 C37 128.2(16) . . . . ?
La1 O17 C37 O15 1(3) . . . . ?
La1 O17 C37 C38 -176.7(13) . . . . ?
C35 O15 C37 O17 -168.8(13) . . . . ?
Zn2 O15 C37 O17 -4.1(16) . . . . ?
C35 O15 C37 C38 9.1(10) . . . . ?
Zn2 O15 C37 C38 173.8(7) . . . . ?
O6 La1 O18 C39 170.6(5) . . . . ?
O5 La1 O18 C39 -125.7(5) . . . . ?
O9 La1 O18 C39 96.2(5) . . . . ?
O17 La1 O18 C39 134(4) . . . . ?
O13 La1 O18 C39 131.5(4) . . . . ?
O11 La1 O18 C39 -46.7(4) . . . . ?
O1 La1 O18 C39 -77.9(5) . . . . ?
O10 La1 O18 C39 32.3(4) . . . . ?
O2 La1 O18 C39 12.5(5) . . . . ?
Zn2 La1 O18 C39 134.4(5) . . . . ?
Zn1 La1 O18 C39 -97.0(5) . . . . ?
